data_7238965
loop_
_publ_author_name
'Song, Jinhong'
'Wang, Kai'
'Liang, Lixuan'
'Bian, Chengming'
'Zhou, Zhiming'

_publ_section_title
;
 High-energy-density materials based on 1-nitramino-2,4-dinitroimidazole
;
_journal_issue 27
_journal_name_full 'RSC Advances'
_journal_page_first 10859
_journal_paper_doi 10.1039/c3ra40410b
_journal_volume 3
_journal_year 2013
_chemical_formula_sum 'C4 H7 N9 O6'
_chemical_formula_weight 277.19
_space_group_IT_number 14
_space_group_name_Hall '-P 2ybc'
_space_group_name_H-M_alt 'P 1 21/c 1'
_symmetry_cell_setting monoclinic
_symmetry_space_group_name_H-M 'P 1 21/c 1'
_atom_sites_solution_hydrogens geom
_atom_sites_solution_primary direct
_atom_sites_solution_secondary difmap
_audit_creation_method SHELXL-97
_audit_update_record
;
2012-06-03 # Formatted by publCIF
;
_cell_angle_alpha 90.00
_cell_angle_beta 97.613(5)
_cell_angle_gamma 90.00
_cell_formula_units_Z 4
_cell_length_a 10.710(4)
_cell_length_b 13.065(5)
_cell_length_c 7.573(3)
_cell_measurement_reflns_used 3585
_cell_measurement_temperature 153(2)
_cell_measurement_theta_max 29.109
_cell_measurement_theta_min 2.472
_cell_volume 1050.3(7)
_computing_cell_refinement 'CrystalClear (Rigaku Inc., 2008)'
_computing_data_collection 'CrystalClear (Rigaku Inc., 2008)'
_computing_data_reduction 'CrystalClear (Rigaku Inc., 2008)'
_computing_structure_refinement 'SHELXL-97 (Sheldrick, 1997)'
_computing_structure_solution 'SHELXS-97 (Sheldrick, 1990)'
_diffrn_ambient_temperature 153(2)
_diffrn_detector_area_resol_mean 28.5714
_diffrn_measured_fraction_theta_full 0.984
_diffrn_measured_fraction_theta_max 0.984
_diffrn_measurement_device_type AFC10/Saturn724+
_diffrn_measurement_method 'phi and omega scans'
_diffrn_radiation_monochromator graphite
_diffrn_radiation_source 'Rotating Anode'
_diffrn_radiation_type MoK\a
_diffrn_radiation_wavelength 0.71073
_diffrn_reflns_av_R_equivalents 0.0329
_diffrn_reflns_av_sigmaI/netI 0.0410
_diffrn_reflns_limit_h_max 14
_diffrn_reflns_limit_h_min -14
_diffrn_reflns_limit_k_max 17
_diffrn_reflns_limit_k_min -17
_diffrn_reflns_limit_l_max 10
_diffrn_reflns_limit_l_min -10
_diffrn_reflns_number 8065
_diffrn_reflns_theta_full 29.14
_diffrn_reflns_theta_max 29.14
_diffrn_reflns_theta_min 2.47
_diffrn_standards_decay_% 0
_diffrn_standards_interval_count 0
_diffrn_standards_interval_time 0
_diffrn_standards_number 0
_exptl_absorpt_coefficient_mu 0.161
_exptl_absorpt_correction_T_max 0.9917
_exptl_absorpt_correction_T_min 0.9147
_exptl_absorpt_correction_type Multi-scans
_exptl_crystal_colour Yellow
_exptl_crystal_density_diffrn 1.753
_exptl_crystal_density_method 'not measured'
_exptl_crystal_description Platelet
_exptl_crystal_F_000 568
_exptl_crystal_size_max 0.56
_exptl_crystal_size_mid 0.29
_exptl_crystal_size_min 0.05
_refine_diff_density_max 0.278
_refine_diff_density_min -0.233
_refine_diff_density_rms 0.049
_refine_ls_extinction_method none
_refine_ls_goodness_of_fit_ref 1.002
_refine_ls_hydrogen_treatment mixed
_refine_ls_matrix_type full
_refine_ls_number_parameters 196
_refine_ls_number_reflns 2787
_refine_ls_number_restraints 0
_refine_ls_restrained_S_all 1.002
_refine_ls_R_factor_all 0.0558
_refine_ls_R_factor_gt 0.0347
_refine_ls_shift/su_max 0.001
_refine_ls_shift/su_mean 0.000
_refine_ls_structure_factor_coef Fsqd
_refine_ls_weighting_details 'calc w=1/[\s^2^(Fo^2^)+(0.0319P)^2^+0.1160P] where P=(Fo^2^+2Fc^2^)/3'
_refine_ls_weighting_scheme calc
_refine_ls_wR_factor_gt 0.0729
_refine_ls_wR_factor_ref 0.0793
_reflns_number_gt 2040
_reflns_number_total 2787
_reflns_threshold_expression >2sigma(I)
_cod_data_source_file c3ra40410b.txt
_cod_data_source_block bo1700
_cod_depositor_comments
;
The following automatic conversions were performed:

data item '_symmetry_cell_setting' value 'Monoclinic' was changed to
'monoclinic' in accordance with the
/home/saulius/struct/COD-crude-data/automatic-downloads/DataCite-retrospective/RSC/depositions/lib/dictionaries/cif_core.dic
dictionary named 'cif_core.dic' version 2.4.2 last updated on
2011-04-26.

Automatic conversion script
Id: cif_fix_values 6909 2019-04-08 15:41:33Z antanas 
;
_cod_original_sg_symbol_H-M P2(1)/c
_cod_database_code 7238965

loop_
_symmetry_equiv_pos_as_xyz
'x, y, z'
'-x, y+1/2, -z+1/2'
'-x, -y, -z'
'x, -y-1/2, z-1/2'

loop_
_atom_site_label
_atom_site_type_symbol
_atom_site_fract_x
_atom_site_fract_y
_atom_site_fract_z
_atom_site_U_iso_or_equiv
_atom_site_adp_type
_atom_site_occupancy
_atom_site_symmetry_multiplicity
_atom_site_calc_flag
_atom_site_refinement_flags
O1 O 0.09456(8) 0.36514(8) 0.16535(12) 0.0245(2) Uani 1 1 d .
O2 O 0.27143(9) 0.34080(8) 0.34150(12) 0.0237(2) Uani 1 1 d .
O3 O 0.31763(9) 0.55757(8) 0.29032(13) 0.0285(2) Uani 1 1 d .
O4 O 0.51164(10) 0.59898(7) 0.38589(13) 0.0282(2) Uani 1 1 d .
O5 O 0.81264(9) 0.35161(9) 0.12752(13) 0.0323(3) Uani 1 1 d .
O6 O 0.70334(9) 0.24562(8) -0.05224(13) 0.0287(2) Uani 1 1 d .
N1 N 0.40044(10) 0.39160(8) 0.10614(13) 0.0148(2) Uani 1 1 d .
N2 N 0.59721(10) 0.44230(8) 0.20574(13) 0.0169(2) Uani 1 1 d .
N3 N 0.26952(10) 0.39273(9) 0.05632(14) 0.0181(2) Uani 1 1 d .
N4 N 0.21263(10) 0.36468(8) 0.19342(14) 0.0176(2) Uani 1 1 d .
N5 N 0.43148(11) 0.54429(8) 0.30203(13) 0.0187(2) Uani 1 1 d .
N6 N 0.71265(10) 0.31657(9) 0.05576(14) 0.0209(3) Uani 1 1 d .
N7 N 0.15467(12) 0.38947(10) 0.66569(16) 0.0259(3) Uani 1 1 d .
N8 N -0.02864(13) 0.37664(11) 0.78958(16) 0.0277(3) Uani 1 1 d .
N9 N -0.03285(12) 0.36702(10) 0.48675(16) 0.0241(3) Uani 1 1 d .
C1 C 0.47801(12) 0.32660(10) 0.03398(16) 0.0161(3) Uani 1 1 d .
H1 H 0.4552 0.2705 -0.0434 0.019 Uiso 1 1 calc R
C2 C 0.47722(12) 0.45923(10) 0.20789(15) 0.0154(3) Uani 1 1 d .
C3 C 0.59693(12) 0.35985(10) 0.09749(16) 0.0160(3) Uani 1 1 d .
C4 C 0.03154(13) 0.37704(10) 0.64726(17) 0.0190(3) Uani 1 1 d .
H7A H 0.1946(16) 0.3843(12) 0.570(2) 0.034(5) Uiso 1 1 d .
H7B H 0.1955(16) 0.4032(13) 0.773(2) 0.039(5) Uiso 1 1 d .
H9A H 0.0069(16) 0.3658(12) 0.396(2) 0.035(5) Uiso 1 1 d .
H9B H -0.1133(18) 0.3506(13) 0.479(2) 0.047(5) Uiso 1 1 d .
H8A H 0.0105(18) 0.3791(13) 0.897(3) 0.047(5) Uiso 1 1 d .
H8B H -0.1089(19) 0.3751(14) 0.779(2) 0.045(5) Uiso 1 1 d .

loop_
_atom_site_aniso_label
_atom_site_aniso_U_11
_atom_site_aniso_U_22
_atom_site_aniso_U_33
_atom_site_aniso_U_23
_atom_site_aniso_U_13
_atom_site_aniso_U_12
O1 0.0111(5) 0.0397(6) 0.0222(5) 0.0017(4) 0.0011(3) -0.0016(4)
O2 0.0191(5) 0.0367(6) 0.0144(4) 0.0064(4) -0.0014(3) 0.0006(4)
O3 0.0202(6) 0.0300(6) 0.0355(6) -0.0067(5) 0.0041(4) 0.0066(4)
O4 0.0316(6) 0.0251(6) 0.0267(5) -0.0095(4) -0.0013(4) -0.0042(5)
O5 0.0145(5) 0.0522(7) 0.0288(5) -0.0052(5) -0.0019(4) 0.0004(5)
O6 0.0265(6) 0.0314(6) 0.0287(5) -0.0079(5) 0.0052(4) 0.0045(5)
N1 0.0119(5) 0.0186(6) 0.0133(5) 0.0003(4) -0.0007(4) -0.0004(4)
N2 0.0155(6) 0.0195(6) 0.0152(5) 0.0017(4) 0.0001(4) -0.0019(5)
N3 0.0107(5) 0.0278(6) 0.0151(5) 0.0023(4) -0.0004(4) -0.0008(5)
N4 0.0133(6) 0.0220(6) 0.0172(5) 0.0004(4) 0.0002(4) -0.0007(5)
N5 0.0217(6) 0.0179(6) 0.0164(5) 0.0010(4) 0.0017(4) 0.0004(5)
N6 0.0166(6) 0.0282(7) 0.0175(5) 0.0029(5) 0.0012(4) 0.0021(5)
N7 0.0179(6) 0.0418(8) 0.0170(6) -0.0024(5) -0.0015(5) -0.0008(6)
N8 0.0195(7) 0.0451(8) 0.0186(6) 0.0003(5) 0.0024(5) 0.0038(6)
N9 0.0180(7) 0.0361(7) 0.0172(6) 0.0012(5) -0.0010(4) -0.0073(6)
C1 0.0166(7) 0.0173(7) 0.0140(6) 0.0009(5) 0.0011(4) 0.0001(5)
C2 0.0152(7) 0.0165(6) 0.0140(5) -0.0002(5) 0.0006(4) -0.0012(5)
C3 0.0140(6) 0.0202(7) 0.0137(5) 0.0019(5) 0.0015(4) 0.0020(5)
C4 0.0191(7) 0.0199(7) 0.0174(6) 0.0016(5) 0.0000(5) 0.0013(5)

loop_
_atom_type_symbol
_atom_type_description
_atom_type_scat_dispersion_real
_atom_type_scat_dispersion_imag
_atom_type_scat_source
C C 0.0033 0.0016 'International Tables Vol C Tables 4.2.6.8 and 6.1.1.4'
H H 0.0000 0.0000 'International Tables Vol C Tables 4.2.6.8 and 6.1.1.4'
N N 0.0061 0.0033 'International Tables Vol C Tables 4.2.6.8 and 6.1.1.4'
O O 0.0106 0.0060 'International Tables Vol C Tables 4.2.6.8 and 6.1.1.4'

loop_
_geom_angle_atom_site_label_1
_geom_angle_atom_site_label_2
_geom_angle_atom_site_label_3
_geom_angle
C1 N1 C2 106.06(10)
C1 N1 N3 122.91(10)
C2 N1 N3 130.35(10)
C2 N2 C3 102.65(11)
N4 N3 N1 109.50(9)
O2 N4 O1 121.99(11)
O2 N4 N3 122.89(11)
O1 N4 N3 115.11(10)
O3 N5 O4 125.25(11)
O3 N5 C2 118.33(11)
O4 N5 C2 116.41(11)
O5 N6 O6 124.45(12)
O5 N6 C3 119.03(12)
O6 N6 C3 116.53(11)
C4 N7 H7A 119.0(11)
C4 N7 H7B 119.0(11)
H7A N7 H7B 122.0(16)
C4 N8 H8A 122.4(13)
C4 N8 H8B 121.1(12)
H8A N8 H8B 116.5(17)
C4 N9 H9A 119.2(11)
C4 N9 H9B 118.3(12)
H9A N9 H9B 121.6(16)
N1 C1 C3 104.53(11)
N1 C1 H1 127.7
C3 C1 H1 127.7
N2 C2 N1 113.66(11)
N2 C2 N5 122.43(11)
N1 C2 N5 123.84(11)
N2 C3 C1 113.09(12)
N2 C3 N6 120.95(11)
C1 C3 N6 125.95(12)
N7 C4 N9 120.16(13)
N7 C4 N8 120.09(12)
N9 C4 N8 119.73(14)

loop_
_geom_bond_atom_site_label_1
_geom_bond_atom_site_label_2
_geom_bond_distance
O1 N4 1.2542(14)
O2 N4 1.2507(14)
O3 N5 1.2232(15)
O4 N5 1.2273(14)
O5 N6 1.2237(14)
O6 N6 1.2314(15)
N1 C1 1.3528(16)
N1 C2 1.3721(16)
N1 N3 1.4030(15)
N2 C2 1.3062(16)
N2 C3 1.3534(17)
N3 N4 1.3233(15)
N5 C2 1.4408(17)
N6 C3 1.4351(17)
N7 C4 1.3175(19)
N7 H7A 0.892(17)
N7 H7B 0.891(18)
N8 C4 1.3271(18)
N8 H8A 0.864(19)
N8 H8B 0.85(2)
N9 C4 1.3221(17)
N9 H9A 0.858(18)
N9 H9B 0.882(19)
C1 C3 1.3711(18)
C1 H1 0.9500

loop_
_geom_torsion_atom_site_label_1
_geom_torsion_atom_site_label_2
_geom_torsion_atom_site_label_3
_geom_torsion_atom_site_label_4
_geom_torsion
C1 N1 N3 N4 114.87(13)
C2 N1 N3 N4 -75.95(15)
N1 N3 N4 O2 -0.52(16)
N1 N3 N4 O1 178.45(10)
C2 N1 C1 C3 -0.07(13)
N3 N1 C1 C3 171.36(10)
C3 N2 C2 N1 -0.05(13)
C3 N2 C2 N5 -177.20(11)
C1 N1 C2 N2 0.08(14)
N3 N1 C2 N2 -170.48(11)
C1 N1 C2 N5 177.19(11)
N3 N1 C2 N5 6.63(19)
O3 N5 C2 N2 176.53(11)
O4 N5 C2 N2 -2.26(17)
O3 N5 C2 N1 -0.33(17)
O4 N5 C2 N1 -179.12(11)
C2 N2 C3 C1 0.00(14)
C2 N2 C3 N6 178.80(11)
N1 C1 C3 N2 0.05(14)
N1 C1 C3 N6 -178.68(11)
O5 N6 C3 N2 4.12(17)
O6 N6 C3 N2 -175.71(11)
O5 N6 C3 C1 -177.24(12)
O6 N6 C3 C1 2.93(18)
